data_4061648
_publ_section_title
;
The First Structural Characterization of alpha-Zincated (Reformatsky)
Amides and Phosphine Oxides
;
_journal_name_full Organometallics
_journal_paper_doi 10.1021/om050474c
_journal_year 2005
_chemical_formula_sum 'C41.5 H66 N4 O3 P2 Zn2'
_chemical_formula_weight 861.66
_chemical_name_common LZn2Ph2(OPMe3)2
_space_group_IT_number 2
_symmetry_cell_setting triclinic
_symmetry_space_group_name_Hall '-P 1'
_symmetry_space_group_name_H-M 'P -1'
_cell_angle_alpha 81.638(2)
_cell_angle_beta 75.0990(10)
_cell_angle_gamma 83.2870(10)
_cell_formula_units_Z 2
_cell_length_a 10.6982(5)
_cell_length_b 13.7628(7)
_cell_length_c 15.2245(7)
_cell_measurement_temperature 154(2)
_cell_volume 2135.78(18)
_diffrn_ambient_temperature 154(2)
_exptl_crystal_density_diffrn 1.340
_cod_database_code 4061648

loop_
_symmetry_equiv_pos_as_xyz
'x, y, z'
'-x, -y, -z'

loop_
_atom_site_label
_atom_site_type_symbol
_atom_site_fract_x
_atom_site_fract_y
_atom_site_fract_z
_atom_site_U_iso_or_equiv
_atom_site_adp_type
_atom_site_occupancy
_atom_site_symmetry_multiplicity
_atom_site_calc_flag
_atom_site_refinement_flags
_atom_site_disorder_assembly
_atom_site_disorder_group
Zn1 Zn 0.40658(9) -0.23899(7) 0.32446(6) 0.0281(3) Uani 1 1 d . . .
Zn2 Zn 0.26760(8) 0.24492(7) 0.16657(6) 0.0234(3) Uani 1 1 d . . .
P1 P 0.3711(2) -0.23691(17) 0.53979(15) 0.0341(6) Uani 1 1 d . . .
P2 P 0.2122(2) 0.12382(17) 0.00787(14) 0.0309(6) Uani 1 1 d . . .
O1 O 0.5097(5) 0.1042(4) 0.1795(3) 0.0255(13) Uani 1 1 d . . .
O2 O 0.3145(5) -0.2465(4) 0.4606(4) 0.0393(15) Uani 1 1 d . . .
O3 O 0.1725(5) 0.1778(4) 0.0911(3) 0.0294(13) Uani 1 1 d . . .
N1 N 0.2310(6) -0.2065(5) 0.2802(5) 0.0335(17) Uani 1 1 d . . .
N2 N 0.4337(6) -0.0989(5) 0.2861(4) 0.0253(15) Uani 1 1 d . . .
N3 N 0.4238(5) 0.2881(4) 0.0780(4) 0.0243(15) Uani 1 1 d . . .
N4 N 0.1799(6) 0.3901(5) 0.1258(4) 0.0282(16) Uani 1 1 d . . .
C1 C 0.1170(7) -0.2614(6) 0.3383(6) 0.039(2) Uani 1 1 d . . .
H1A H 0.1351 -0.3319 0.3323 0.059 Uiso 1 1 calc R . .
H1B H 0.0386 -0.2363 0.3176 0.059 Uiso 1 1 calc R . .
H1C H 0.1039 -0.2513 0.4026 0.059 Uiso 1 1 calc R . .
C2 C 0.2523(9) -0.2282(6) 0.1847(5) 0.040(2) Uani 1 1 d . . .
H2A H 0.2685 -0.2995 0.1829 0.060 Uiso 1 1 calc R . .
H2B H 0.3273 -0.1954 0.1460 0.060 Uiso 1 1 calc R . .
H2C H 0.1750 -0.2040 0.1621 0.060 Uiso 1 1 calc R . .
C3 C 0.2063(7) -0.1004(6) 0.2876(6) 0.030(2) Uani 1 1 d . . .
H3A H 0.1724 -0.0904 0.3529 0.042 Uiso 1 1 calc R . .
H3B H 0.1392 -0.0722 0.2548 0.042 Uiso 1 1 calc R . .
C4 C 0.3286(7) -0.0462(6) 0.2479(5) 0.030(2) Uani 1 1 d . . .
H4A H 0.3529 -0.0435 0.1804 0.042 Uiso 1 1 calc R . .
H4B H 0.3129 0.0222 0.2638 0.042 Uiso 1 1 calc R . .
C5 C 0.5452(8) -0.0563(6) 0.2743(5) 0.0260(19) Uani 1 1 d . . .
C6 C 0.6445(7) -0.1081(5) 0.3124(5) 0.0232(18) Uani 1 1 d . . .
H6 H 0.6249 -0.1688 0.3494 0.028 Uiso 1 1 calc R . .
C7 C 0.7695(8) -0.0785(6) 0.3007(5) 0.028(2) Uani 1 1 d . . .
H7 H 0.8302 -0.1184 0.3292 0.033 Uiso 1 1 calc R . .
C8 C 0.8036(8) 0.0089(6) 0.2475(5) 0.030(2) Uani 1 1 d . . .
H8 H 0.8877 0.0307 0.2380 0.036 Uiso 1 1 calc R . .
C9 C 0.7093(7) 0.0639(5) 0.2085(5) 0.0211(18) Uani 1 1 d . . .
C10 C 0.5848(7) 0.0338(5) 0.2248(4) 0.0168(17) Uani 1 1 d . . .
C11 C 0.5887(7) 0.1787(6) 0.1341(5) 0.0196(17) Uani 1 1 d . . .
C12 C 0.7132(7) 0.1566(5) 0.1470(5) 0.0226(18) Uani 1 1 d . . .
C13 C 0.8150(7) 0.2165(6) 0.1011(5) 0.0276(19) Uani 1 1 d . . .
H13 H 0.9004 0.2025 0.1097 0.033 Uiso 1 1 calc R . .
C14 C 0.7825(7) 0.2953(6) 0.0439(5) 0.0238(18) Uani 1 1 d . . .
H14 H 0.8485 0.3360 0.0100 0.029 Uiso 1 1 calc R . .
C15 C 0.6563(8) 0.3192(6) 0.0327(5) 0.030(2) Uani 1 1 d . . .
H15 H 0.6412 0.3758 -0.0082 0.037 Uiso 1 1 calc R . .
C16 C 0.5492(7) 0.2637(5) 0.0792(5) 0.0216(18) Uani 1 1 d . . .
C17 C 0.4003(7) 0.3814(6) 0.0220(6) 0.032(2) Uani 1 1 d . . .
H17A H 0.4450 0.3762 -0.0429 0.044 Uiso 1 1 calc R . .
H17B H 0.4362 0.4350 0.0423 0.044 Uiso 1 1 calc R . .
C18 C 0.2583(7) 0.4054(6) 0.0306(5) 0.029(2) Uani 1 1 d . . .
H18A H 0.2432 0.4751 0.0055 0.041 Uiso 1 1 calc R . .
H18B H 0.2288 0.3638 -0.0068 0.041 Uiso 1 1 calc R . .
C19 C 0.0410(7) 0.3943(7) 0.1283(6) 0.042(2) Uani 1 1 d . . .
H19A H 0.0270 0.3448 0.0923 0.063 Uiso 1 1 calc R . .
H19B H 0.0125 0.4600 0.1023 0.063 Uiso 1 1 calc R . .
H19C H -0.0090 0.3808 0.1918 0.063 Uiso 1 1 calc R . .
C20 C 0.2035(9) 0.4631(6) 0.1796(6) 0.041(2) Uani 1 1 d . . .
H20A H 0.1521 0.4509 0.2428 0.062 Uiso 1 1 calc R . .
H20B H 0.1785 0.5294 0.1529 0.062 Uiso 1 1 calc R . .
H20C H 0.2959 0.4577 0.1789 0.062 Uiso 1 1 calc R . .
C21 C 0.5168(8) -0.3576(6) 0.2847(5) 0.033(2) Uani 1 1 d . . .
C22 C 0.6547(9) -0.3604(7) 0.2547(6) 0.047(3) Uani 1 1 d . . .
H22 H 0.6955 -0.3047 0.2604 0.056 Uiso 1 1 calc R . .
C23 C 0.7325(10) -0.4389(8) 0.2179(6) 0.055(3) Uani 1 1 d . . .
H23 H 0.8243 -0.4379 0.2004 0.066 Uiso 1 1 calc R . .
C24 C 0.6734(11) -0.5192(8) 0.2072(6) 0.052(3) Uani 1 1 d . . .
H24 H 0.7259 -0.5733 0.1808 0.063 Uiso 1 1 calc R . .
C25 C 0.5402(10) -0.5230(7) 0.2338(6) 0.046(3) Uani 1 1 d . . .
H25 H 0.5009 -0.5781 0.2251 0.055 Uiso 1 1 calc R . .
C26 C 0.4638(9) -0.4424(6) 0.2745(6) 0.042(2) Uani 1 1 d . . .
H26 H 0.3726 -0.4461 0.2958 0.051 Uiso 1 1 calc R . .
C27 C 0.4086(9) -0.1123(6) 0.5382(6) 0.044(2) Uani 1 1 d . . .
H27A H 0.3296 -0.0678 0.5409 0.066 Uiso 1 1 calc R . .
H27B H 0.4736 -0.0934 0.4817 0.066 Uiso 1 1 calc R . .
H27C H 0.4430 -0.1080 0.5911 0.066 Uiso 1 1 calc R . .
C28 C 0.5158(8) -0.3179(6) 0.5368(6) 0.043(2) Uani 1 1 d . . .
H28A H 0.5794 -0.3023 0.4787 0.065 Uiso 1 1 calc R . .
H28B H 0.4949 -0.3863 0.5423 0.065 Uiso 1 1 calc R . .
H28C H 0.5523 -0.3093 0.5877 0.065 Uiso 1 1 calc R . .
C29 C 0.2626(8) -0.2703(7) 0.6470(5) 0.047(3) Uani 1 1 d . . .
H29A H 0.1818 -0.2275 0.6525 0.070 Uiso 1 1 calc R . .
H29B H 0.3026 -0.2629 0.6966 0.070 Uiso 1 1 calc R . .
H29C H 0.2437 -0.3391 0.6512 0.070 Uiso 1 1 calc R . .
C30 C 0.2048(8) 0.1969(6) 0.2967(5) 0.031(2) Uani 1 1 d . . .
C31 C 0.2774(8) 0.1852(7) 0.3604(6) 0.040(2) Uani 1 1 d . . .
H31 H 0.3636 0.2044 0.3420 0.048 Uiso 1 1 calc R . .
C32 C 0.2297(9) 0.1462(7) 0.4507(6) 0.048(3) Uani 1 1 d . . .
H32 H 0.2830 0.1416 0.4926 0.058 Uiso 1 1 calc R . .
C33 C 0.1080(9) 0.1145(7) 0.4807(6) 0.045(3) Uani 1 1 d . . .
H33 H 0.0774 0.0854 0.5420 0.054 Uiso 1 1 calc R . .
C34 C 0.0313(9) 0.1259(7) 0.4197(6) 0.048(3) Uani 1 1 d . . .
H34 H -0.0554 0.1077 0.4398 0.058 Uiso 1 1 calc R . .
C35 C 0.0787(7) 0.1638(7) 0.3288(6) 0.039(2) Uani 1 1 d . . .
H35 H 0.0252 0.1676 0.2871 0.047 Uiso 1 1 calc R . .
C36 C 0.3824(8) 0.1169(8) -0.0422(7) 0.062(3) Uani 1 1 d . . .
H36A H 0.4114 0.1836 -0.0580 0.093 Uiso 1 1 calc R . .
H36B H 0.4012 0.0841 -0.0977 0.093 Uiso 1 1 calc R . .
H36C H 0.4282 0.0793 0.0015 0.093 Uiso 1 1 calc R . .
C37 C 0.1642(10) 0.0015(6) 0.0350(6) 0.045(2) Uani 1 1 d . . .
H37A H 0.2027 -0.0332 0.0839 0.068 Uiso 1 1 calc R . .
H37B H 0.1942 -0.0332 -0.0195 0.068 Uiso 1 1 calc R . .
H37C H 0.0694 0.0033 0.0554 0.068 Uiso 1 1 calc R . .
C38 C 0.1362(8) 0.1822(6) -0.0821(5) 0.039(2) Uani 1 1 d . . .
H38A H 0.1605 0.2500 -0.0999 0.059 Uiso 1 1 calc R . .
H38B H 0.0416 0.1827 -0.0598 0.059 Uiso 1 1 calc R . .
H38C H 0.1652 0.1454 -0.1352 0.059 Uiso 1 1 calc R . .

loop_
_atom_site_aniso_label
_atom_site_aniso_U_11
_atom_site_aniso_U_22
_atom_site_aniso_U_33
_atom_site_aniso_U_23
_atom_site_aniso_U_13
_atom_site_aniso_U_12
Zn1 0.0280(6) 0.0275(6) 0.0266(5) -0.0018(4) -0.0046(4) -0.0002(5)
Zn2 0.0205(5) 0.0268(5) 0.0222(5) -0.0010(4) -0.0043(4) -0.0037(4)
P1 0.0370(13) 0.0384(14) 0.0249(12) -0.0010(10) -0.0066(11) -0.0004(12)
P2 0.0307(12) 0.0364(13) 0.0279(12) -0.0102(10) -0.0084(10) -0.0021(11)
O1 0.018(3) 0.026(3) 0.029(3) 0.002(2) -0.001(2) -0.006(2)
O2 0.034(3) 0.049(4) 0.032(3) -0.002(3) -0.002(3) -0.006(3)
O3 0.021(3) 0.044(4) 0.024(3) -0.008(2) -0.002(2) -0.006(3)
N1 0.030(4) 0.027(4) 0.042(4) 0.000(3) -0.008(3) -0.006(3)
N2 0.026(4) 0.027(4) 0.021(4) 0.000(3) -0.006(3) -0.001(3)
N3 0.012(3) 0.027(4) 0.031(4) 0.004(3) -0.003(3) 0.000(3)
N4 0.023(4) 0.036(4) 0.029(4) -0.003(3) -0.015(3) 0.004(3)
C1 0.022(5) 0.029(5) 0.062(6) -0.002(4) -0.003(4) -0.004(4)
C2 0.065(6) 0.037(5) 0.021(5) -0.005(4) -0.015(5) -0.007(5)
C3 0.024(4) 0.027(5) 0.040(5) -0.011(4) -0.002(4) -0.013(4)
C4 0.034(5) 0.020(4) 0.036(5) -0.006(4) -0.009(4) -0.002(4)
C5 0.029(5) 0.032(5) 0.011(4) 0.005(3) 0.002(3) -0.005(4)
C6 0.033(5) 0.016(4) 0.019(4) -0.002(3) -0.005(4) 0.002(4)
C7 0.029(5) 0.028(5) 0.026(4) -0.006(4) -0.013(4) 0.013(4)
C8 0.024(5) 0.039(5) 0.025(4) -0.009(4) 0.000(4) -0.003(4)
C9 0.020(4) 0.024(4) 0.021(4) -0.007(3) -0.006(3) -0.002(4)
C10 0.018(4) 0.022(4) 0.010(4) 0.003(3) -0.007(3) 0.004(3)
C11 0.013(4) 0.032(5) 0.015(4) -0.005(3) -0.004(3) -0.002(4)
C12 0.027(4) 0.022(4) 0.019(4) -0.008(3) -0.005(3) 0.004(4)
C13 0.013(4) 0.039(5) 0.033(5) -0.009(4) -0.006(4) -0.004(4)
C14 0.012(4) 0.030(5) 0.031(5) -0.001(4) -0.008(3) -0.004(4)
C15 0.038(5) 0.022(4) 0.030(5) 0.005(4) -0.012(4) -0.002(4)
C16 0.031(5) 0.021(4) 0.016(4) -0.002(3) -0.010(4) -0.006(4)
C17 0.025(5) 0.024(5) 0.040(5) 0.011(4) -0.006(4) -0.004(4)
C18 0.032(5) 0.034(5) 0.023(4) -0.002(4) -0.012(4) 0.003(4)
C19 0.025(5) 0.040(6) 0.056(6) 0.008(4) -0.010(4) 0.003(4)
C20 0.045(6) 0.028(5) 0.050(6) -0.008(4) -0.007(5) -0.009(5)
C21 0.039(5) 0.030(5) 0.027(5) 0.004(4) -0.012(4) 0.005(4)
C22 0.058(7) 0.039(6) 0.036(5) -0.012(4) 0.005(5) -0.001(5)
C23 0.039(6) 0.060(7) 0.046(6) 0.001(5) 0.015(5) 0.008(6)
C24 0.069(8) 0.045(7) 0.038(6) -0.003(5) -0.017(6) 0.021(6)
C25 0.072(7) 0.033(5) 0.043(6) -0.012(4) -0.033(6) 0.007(5)
C26 0.052(6) 0.034(6) 0.049(6) -0.007(4) -0.029(5) 0.005(5)
C27 0.048(6) 0.040(6) 0.047(6) -0.008(4) -0.017(5) -0.002(5)
C28 0.046(6) 0.039(6) 0.044(6) -0.009(4) -0.012(5) 0.007(5)
C29 0.041(5) 0.072(7) 0.017(4) 0.005(4) 0.003(4) -0.003(5)
C30 0.027(5) 0.035(5) 0.029(5) -0.007(4) -0.005(4) 0.004(4)
C31 0.024(5) 0.065(7) 0.028(5) -0.009(4) 0.004(4) -0.011(5)
C32 0.048(6) 0.075(7) 0.023(5) 0.005(5) -0.022(5) 0.007(6)
C33 0.038(6) 0.061(7) 0.025(5) 0.008(4) 0.005(4) -0.003(5)
C34 0.032(5) 0.073(7) 0.038(6) 0.010(5) -0.010(5) -0.013(5)
C35 0.019(5) 0.061(6) 0.033(5) 0.007(4) -0.004(4) -0.008(4)
C36 0.039(6) 0.096(9) 0.061(7) -0.054(6) -0.011(5) 0.010(6)
C37 0.075(7) 0.039(6) 0.031(5) -0.008(4) -0.025(5) -0.009(5)
C38 0.039(5) 0.047(6) 0.030(5) 0.003(4) -0.007(4) -0.011(5)

loop_
_geom_bond_atom_site_label_1
_geom_bond_atom_site_label_2
_geom_bond_distance
_geom_bond_site_symmetry_2
_geom_bond_publ_flag
Zn1 N2 1.964(6) . ?
Zn1 C21 1.973(8) . ?
Zn1 O2 2.047(5) . ?
Zn1 N1 2.133(7) . ?
Zn2 N3 1.951(6) . ?
Zn2 C30 1.963(8) . ?
Zn2 O3 2.083(5) . ?
Zn2 N4 2.182(6) . ?
P1 O2 1.509(6) . ?
P1 C29 1.776(8) . ?
P1 C28 1.794(8) . ?
P1 C27 1.802(9) . ?
P2 O3 1.504(5) . ?
P2 C37 1.778(9) . ?
P2 C36 1.781(9) . ?
P2 C38 1.812(8) . ?
O1 C11 1.393(8) . ?
O1 C10 1.403(8) . ?
N1 C3 1.468(10) . ?
N1 C2 1.481(9) . ?
N1 C1 1.519(10) . ?
N2 C5 1.350(10) . ?
N2 C4 1.466(9) . ?
N3 C16 1.349(9) . ?
N3 C17 1.468(9) . ?
N4 C20 1.465(10) . ?
N4 C19 1.471(10) . ?
N4 C18 1.476(9) . ?
C3 C4 1.524(10) . ?
C5 C10 1.405(10) . ?
C5 C6 1.411(10) . ?
C6 C7 1.404(11) . ?
C7 C8 1.380(11) . ?
C8 C9 1.394(10) . ?
C9 C10 1.392(10) . ?
C9 C12 1.467(10) . ?
C11 C12 1.388(10) . ?
C11 C16 1.423(10) . ?
C12 C13 1.416(10) . ?
C13 C14 1.359(10) . ?
C14 C15 1.399(10) . ?
C15 C16 1.423(10) . ?
C17 C18 1.492(10) . ?
C21 C26 1.400(12) . ?
C21 C22 1.426(12) . ?
C22 C23 1.378(12) . ?
C23 C24 1.385(14) . ?
C24 C25 1.383(13) . ?
C25 C26 1.418(11) . ?
C30 C31 1.371(11) . ?
C30 C35 1.416(11) . ?
C31 C32 1.389(11) . ?
C32 C33 1.365(12) . ?
C33 C34 1.371(12) . ?
C34 C35 1.392(11) . ?
